data_4109970
loop_
_publ_author_name
'Christopher R. Graves'
'Brian L. Scott'
'David E. Morris'
'Jaqueline L. Kiplinger'

_publ_contact_author_address
;
Los Alamos National Laboratory
Los Alamos, NM 87545
USA
;
_publ_contact_author_email kiplinger@lanl.gov
_publ_contact_author_fax '+1 505 667 9905'
_publ_contact_author_name 'Jaqueline L. Kiplinger'
_publ_contact_author_phone '+1 505 665 9553'
_publ_section_title
;
 Facile Access to Pentavalent Uranium Organometallics: One-Electron
 Oxidation of Uranium(IV) Imido Complexes with Copper(I) Salts
;
_journal_name_full 'Journal of the American Chemical Society'
_journal_page_first 11914
_journal_page_last 11915
_journal_paper_doi 10.1021/ja074889w
_journal_volume 129
_journal_year 2007
_chemical_formula_sum 'C33 H47 F3 N O3 S U'
_chemical_formula_weight 832.81
_chemical_name_systematic
; 
 ? 
;
_space_group_IT_number 2
_symmetry_cell_setting triclinic
_symmetry_space_group_name_Hall '-P 1'
_symmetry_space_group_name_H-M 'P -1'
_atom_sites_solution_hydrogens geom
_atom_sites_solution_primary direct
_atom_sites_solution_secondary difmap
_audit_creation_method SHELXL-97
_cell_angle_alpha 76.628(2)
_cell_angle_beta 77.703(2)
_cell_angle_gamma 68.935(2)
_cell_formula_units_Z 2
_cell_length_a 10.005(2)
_cell_length_b 10.514(2)
_cell_length_c 17.370(4)
_cell_measurement_temperature 120(1)
_cell_volume 1641.8(6)
_computing_cell_refinement 'SAINT+, v. 7.06 (Bruker AXS, 2001)'
_computing_data_collection 'APEX II, v. 1.08 (Bruker AXS, 2003)'
_computing_data_reduction 'SAINT+, v. 7.06 (Bruker AXS, 2001)'
_computing_molecular_graphics 'SHELXTL, v. 6.10, (Bruker AXS, 2000)'
_computing_publication_material 'SHELXTL, v. 6.10, (Bruker AXS, 2000)'
_computing_structure_refinement 'SHELXL-97 (Sheldrick, 1997)'
_computing_structure_solution 'SHELXS-97 (Sheldrick, 1990)'
_diffrn_ambient_temperature 120(1)
_diffrn_measured_fraction_theta_full 0.993
_diffrn_measured_fraction_theta_max 0.970
_diffrn_measurement_device_type 'Bruker D8 with APEXII CCD'
_diffrn_measurement_method '\w scans'
_diffrn_radiation_monochromator graphite
_diffrn_radiation_source 'fine-focus sealed tube'
_diffrn_radiation_type MoK\a
_diffrn_radiation_wavelength 0.71073
_diffrn_reflns_av_R_equivalents 0.0626
_diffrn_reflns_av_sigmaI/netI 0.0886
_diffrn_reflns_limit_h_max 12
_diffrn_reflns_limit_h_min -12
_diffrn_reflns_limit_k_max 13
_diffrn_reflns_limit_k_min -13
_diffrn_reflns_limit_l_max 22
_diffrn_reflns_limit_l_min -22
_diffrn_reflns_number 17733
_diffrn_reflns_theta_full 25.00
_diffrn_reflns_theta_max 27.30
_diffrn_reflns_theta_min 2.11
_diffrn_standards_decay_% 0
_diffrn_standards_interval_count 0
_diffrn_standards_interval_time 0
_diffrn_standards_number 0
_exptl_absorpt_coefficient_mu 5.057
_exptl_absorpt_correction_T_max 0.9056
_exptl_absorpt_correction_T_min 0.4630
_exptl_absorpt_correction_type multi-scan
_exptl_absorpt_process_details 'SADABS 2.03 (Sheldrick, 2001)'
_exptl_crystal_colour dark
_exptl_crystal_density_diffrn 1.685
_exptl_crystal_description irregular
_exptl_crystal_F_000 822
_exptl_crystal_size_max 0.18
_exptl_crystal_size_mid 0.08
_exptl_crystal_size_min 0.02
_refine_diff_density_max 1.881
_refine_diff_density_min -1.921
_refine_diff_density_rms 0.233
_refine_ls_extinction_method none
_refine_ls_goodness_of_fit_ref 1.065
_refine_ls_hydrogen_treatment constr
_refine_ls_matrix_type full
_refine_ls_number_parameters 393
_refine_ls_number_reflns 7175
_refine_ls_number_restraints 0
_refine_ls_restrained_S_all 1.065
_refine_ls_R_factor_all 0.0594
_refine_ls_R_factor_gt 0.0429
_refine_ls_shift/su_max 0.001
_refine_ls_shift/su_mean 0.000
_refine_ls_structure_factor_coef Fsqd
_refine_ls_weighting_details 'calc w=1/[\s^2^(Fo^2^)+(0.0454P)^2^+0.0000P] where P=(Fo^2^+2Fc^2^)/3'
_refine_ls_weighting_scheme calc
_refine_ls_wR_factor_gt 0.0955
_refine_ls_wR_factor_ref 0.1110
_reflns_number_gt 5921
_reflns_number_total 7175
_reflns_threshold_expression >2sigma(I)
_cod_data_source_file ja074889wsi20070817_025549_4.cif
_cod_data_source_block apx479
_cod_original_cell_volume 1641.7(6)
_cod_database_code 4109970

loop_
_symmetry_equiv_pos_as_xyz
'x, y, z'
'-x, -y, -z'

loop_
_atom_site_label
_atom_site_type_symbol
_atom_site_fract_x
_atom_site_fract_y
_atom_site_fract_z
_atom_site_U_iso_or_equiv
_atom_site_adp_type
_atom_site_occupancy
_atom_site_symmetry_multiplicity
_atom_site_calc_flag
_atom_site_refinement_flags
U1 U 1.11099(3) 0.65409(2) 0.217953(15) 0.01304(9) Uani 1 1 d .
S1 S 1.2179(2) 0.29815(18) 0.16103(11) 0.0229(4) Uani 1 1 d .
O1 O 1.2075(5) 0.4358(4) 0.1748(3) 0.0189(10) Uani 1 1 d .
O2 O 1.2267(6) 0.1973(5) 0.2319(3) 0.0352(14) Uani 1 1 d .
O3 O 1.1233(6) 0.3059(6) 0.1084(3) 0.0335(13) Uani 1 1 d .
F1 F 1.5021(5) 0.2209(5) 0.1457(3) 0.0413(12) Uani 1 1 d .
F2 F 1.4206(5) 0.1263(4) 0.0780(3) 0.0384(12) Uani 1 1 d .
F3 F 1.4127(5) 0.3368(4) 0.0382(3) 0.0374(12) Uani 1 1 d .
N1 N 0.9390(6) 0.6576(5) 0.2974(3) 0.0144(11) Uani 1 1 d .
C1 C 1.1127(7) 0.8440(7) 0.0791(4) 0.0203(15) Uani 1 1 d .
C2 C 0.9883(8) 0.9057(7) 0.1317(4) 0.0224(16) Uani 1 1 d .
C3 C 0.8876(7) 0.8328(7) 0.1415(4) 0.0202(15) Uani 1 1 d .
C4 C 0.9530(7) 0.7235(7) 0.0977(4) 0.0174(14) Uani 1 1 d .
C5 C 1.0903(8) 0.7299(7) 0.0583(4) 0.0217(15) Uani 1 1 d .
C6 C 1.2316(8) 0.8998(8) 0.0382(4) 0.0289(18) Uani 1 1 d .
H6A H 1.2312 0.9703 0.0650 0.043 Uiso 1 1 calc R
H6B H 1.2176 0.9387 -0.0163 0.043 Uiso 1 1 calc R
H6C H 1.3227 0.8266 0.0397 0.043 Uiso 1 1 calc R
C7 C 0.9604(9) 1.0342(7) 0.1648(5) 0.0299(18) Uani 1 1 d .
H7A H 0.9686 1.0100 0.2207 0.045 Uiso 1 1 calc R
H7B H 0.8648 1.0961 0.1575 0.045 Uiso 1 1 calc R
H7C H 1.0301 1.0786 0.1373 0.045 Uiso 1 1 calc R
C8 C 0.7343(8) 0.8770(8) 0.1788(5) 0.033(2) Uani 1 1 d .
H8A H 0.6732 0.9179 0.1378 0.050 Uiso 1 1 calc R
H8B H 0.7196 0.9437 0.2120 0.050 Uiso 1 1 calc R
H8C H 0.7109 0.7982 0.2108 0.050 Uiso 1 1 calc R
C9 C 0.8799(9) 0.6268(8) 0.0890(5) 0.0328(19) Uani 1 1 d .
H9A H 0.8225 0.6052 0.1388 0.049 Uiso 1 1 calc R
H9B H 0.9516 0.5434 0.0745 0.049 Uiso 1 1 calc R
H9C H 0.8186 0.6700 0.0481 0.049 Uiso 1 1 calc R
C10 C 1.1887(8) 0.6412(8) -0.0007(5) 0.0314(18) Uani 1 1 d .
H10A H 1.1798 0.5505 0.0139 0.047 Uiso 1 1 calc R
H10B H 1.2869 0.6347 -0.0007 0.047 Uiso 1 1 calc R
H10C H 1.1624 0.6816 -0.0531 0.047 Uiso 1 1 calc R
C11 C 1.2227(7) 0.7371(7) 0.3222(4) 0.0182(15) Uani 1 1 d .
C12 C 1.3207(7) 0.7364(6) 0.2499(4) 0.0155(14) Uani 1 1 d .
C13 C 1.3854(7) 0.5978(7) 0.2358(4) 0.0179(14) Uani 1 1 d .
C14 C 1.3327(7) 0.5117(7) 0.3022(4) 0.0176(14) Uani 1 1 d .
C15 C 1.2317(7) 0.5976(7) 0.3547(4) 0.0201(15) Uani 1 1 d .
C16 C 1.1468(8) 0.8607(7) 0.3638(4) 0.0257(16) Uani 1 1 d .
H16A H 1.0729 0.8414 0.4054 0.039 Uiso 1 1 calc R
H16B H 1.1036 0.9397 0.3258 0.039 Uiso 1 1 calc R
H16C H 1.2156 0.8795 0.3866 0.039 Uiso 1 1 calc R
C17 C 1.3654(8) 0.8597(7) 0.2073(5) 0.0273(17) Uani 1 1 d .
H17A H 1.4243 0.8762 0.2384 0.041 Uiso 1 1 calc R
H17B H 1.2807 0.9395 0.2003 0.041 Uiso 1 1 calc R
H17C H 1.4197 0.8422 0.1560 0.041 Uiso 1 1 calc R
C18 C 1.4887(8) 0.5542(8) 0.1627(5) 0.0305(18) Uani 1 1 d .
H18A H 1.5374 0.4562 0.1728 0.046 Uiso 1 1 calc R
H18B H 1.5587 0.6016 0.1502 0.046 Uiso 1 1 calc R
H18C H 1.4361 0.5770 0.1185 0.046 Uiso 1 1 calc R
C19 C 1.3818(8) 0.3575(7) 0.3201(4) 0.0239(16) Uani 1 1 d .
H19A H 1.4255 0.3261 0.3682 0.036 Uiso 1 1 calc R
H19B H 1.4514 0.3211 0.2766 0.036 Uiso 1 1 calc R
H19C H 1.3003 0.3262 0.3271 0.036 Uiso 1 1 calc R
C20 C 1.1599(8) 0.5473(8) 0.4347(4) 0.0272(17) Uani 1 1 d .
H20A H 1.1595 0.4556 0.4361 0.041 Uiso 1 1 calc R
H20B H 1.0622 0.6081 0.4439 0.041 Uiso 1 1 calc R
H20C H 1.2120 0.5459 0.4755 0.041 Uiso 1 1 calc R
C21 C 1.3986(8) 0.2434(7) 0.1023(4) 0.0229(16) Uani 1 1 d .
C22 C 0.8062(7) 0.6496(7) 0.3433(4) 0.0165(14) Uani 1 1 d .
C23 C 0.7101(7) 0.7586(7) 0.3832(4) 0.0198(15) Uani 1 1 d .
C24 C 0.5764(8) 0.7482(8) 0.4215(4) 0.0278(17) Uani 1 1 d .
H24 H 0.5127 0.8192 0.4478 0.033 Uiso 1 1 calc R
C25 C 0.5352(8) 0.6375(8) 0.4218(5) 0.0279(17) Uani 1 1 d .
H25 H 0.4441 0.6345 0.4465 0.033 Uiso 1 1 calc R
C26 C 0.6320(8) 0.5296(8) 0.3843(4) 0.0252(17) Uani 1 1 d .
H26 H 0.6043 0.4538 0.3851 0.030 Uiso 1 1 calc R
C27 C 0.7667(7) 0.5306(7) 0.3464(4) 0.0202(15) Uani 1 1 d .
C28 C 0.7512(8) 0.8816(7) 0.3883(4) 0.0272(17) Uani 1 1 d .
H28 H 0.8373 0.8825 0.3491 0.033 Uiso 1 1 calc R
C29 C 0.6306(9) 1.0206(8) 0.3695(5) 0.039(2) Uani 1 1 d .
H29A H 0.5915 1.0210 0.3235 0.058 Uiso 1 1 calc R
H29B H 0.6701 1.0948 0.3588 0.058 Uiso 1 1 calc R
H29C H 0.5553 1.0326 0.4145 0.058 Uiso 1 1 calc R
C30 C 0.7881(9) 0.8705(8) 0.4710(5) 0.0330(19) Uani 1 1 d .
H30A H 0.8123 0.9502 0.4727 0.050 Uiso 1 1 calc R
H30B H 0.8691 0.7885 0.4817 0.050 Uiso 1 1 calc R
H30C H 0.7062 0.8658 0.5107 0.050 Uiso 1 1 calc R
C31 C 0.8734(8) 0.4071(7) 0.3117(4) 0.0216(15) Uani 1 1 d .
H31 H 0.9443 0.4405 0.2720 0.026 Uiso 1 1 calc R
C32 C 0.9550(10) 0.3039(9) 0.3754(5) 0.048(3) Uani 1 1 d .
H32A H 0.8909 0.2621 0.4129 0.072 Uiso 1 1 calc R
H32B H 0.9931 0.3499 0.4027 0.072 Uiso 1 1 calc R
H32C H 1.0332 0.2336 0.3512 0.072 Uiso 1 1 calc R
C33 C 0.8075(10) 0.3384(10) 0.2689(6) 0.050(3) Uani 1 1 d .
H33A H 0.8820 0.2621 0.2480 0.075 Uiso 1 1 calc R
H33B H 0.7625 0.4044 0.2259 0.075 Uiso 1 1 calc R
H33C H 0.7362 0.3054 0.3059 0.075 Uiso 1 1 calc R

loop_
_atom_site_aniso_label
_atom_site_aniso_U_11
_atom_site_aniso_U_22
_atom_site_aniso_U_33
_atom_site_aniso_U_23
_atom_site_aniso_U_13
_atom_site_aniso_U_12
U1 0.01221(13) 0.01184(13) 0.01437(14) -0.00072(9) -0.00122(9) -0.00442(9)
S1 0.0284(10) 0.0164(9) 0.0238(10) -0.0071(7) 0.0052(8) -0.0100(7)
O1 0.021(3) 0.016(2) 0.020(3) -0.003(2) 0.000(2) -0.006(2)
O2 0.051(4) 0.020(3) 0.027(3) -0.002(2) 0.005(3) -0.010(3)
O3 0.034(3) 0.037(3) 0.036(3) -0.018(3) -0.002(3) -0.013(3)
F1 0.031(3) 0.041(3) 0.048(3) -0.017(2) -0.004(2) -0.001(2)
F2 0.042(3) 0.026(2) 0.041(3) -0.015(2) 0.012(2) -0.009(2)
F3 0.037(3) 0.024(2) 0.040(3) -0.001(2) 0.010(2) -0.008(2)
N1 0.016(3) 0.014(3) 0.014(3) 0.001(2) -0.005(2) -0.006(2)
C1 0.014(3) 0.017(3) 0.026(4) 0.003(3) -0.002(3) -0.005(3)
C2 0.026(4) 0.021(4) 0.016(4) 0.005(3) -0.011(3) -0.004(3)
C3 0.020(4) 0.022(4) 0.016(4) 0.003(3) -0.002(3) -0.008(3)
C4 0.018(3) 0.013(3) 0.021(4) 0.004(3) -0.004(3) -0.008(3)
C5 0.021(4) 0.020(4) 0.019(4) 0.006(3) -0.005(3) -0.005(3)
C6 0.035(4) 0.034(4) 0.020(4) 0.011(3) -0.008(3) -0.021(4)
C7 0.039(5) 0.007(3) 0.042(5) -0.001(3) -0.013(4) -0.003(3)
C8 0.016(4) 0.037(5) 0.028(4) 0.009(4) -0.002(3) 0.004(3)
C9 0.044(5) 0.034(5) 0.033(5) 0.005(4) -0.026(4) -0.023(4)
C10 0.027(4) 0.033(4) 0.027(4) -0.007(4) 0.002(3) -0.003(3)
C11 0.018(3) 0.019(3) 0.022(4) -0.002(3) -0.013(3) -0.006(3)
C12 0.019(3) 0.014(3) 0.021(4) -0.004(3) -0.014(3) -0.006(3)
C13 0.014(3) 0.019(3) 0.017(4) 0.001(3) -0.006(3) -0.004(3)
C14 0.017(3) 0.020(4) 0.015(3) 0.004(3) -0.007(3) -0.007(3)
C15 0.017(4) 0.023(4) 0.020(4) -0.004(3) -0.005(3) -0.005(3)
C16 0.030(4) 0.023(4) 0.027(4) -0.007(3) -0.005(3) -0.009(3)
C17 0.019(4) 0.023(4) 0.039(5) 0.001(3) -0.006(3) -0.009(3)
C18 0.024(4) 0.026(4) 0.033(5) -0.003(3) 0.000(3) -0.003(3)
C19 0.023(4) 0.032(4) 0.020(4) -0.004(3) -0.007(3) -0.009(3)
C20 0.040(5) 0.026(4) 0.014(4) 0.002(3) -0.003(3) -0.013(4)
C21 0.034(4) 0.009(3) 0.021(4) -0.004(3) 0.008(3) -0.008(3)
C22 0.010(3) 0.022(4) 0.016(3) 0.003(3) -0.005(3) -0.007(3)
C23 0.016(3) 0.018(3) 0.018(4) 0.004(3) -0.003(3) -0.001(3)
C24 0.022(4) 0.027(4) 0.022(4) 0.002(3) -0.005(3) 0.003(3)
C25 0.018(4) 0.036(5) 0.028(4) 0.004(3) -0.001(3) -0.015(3)
C26 0.032(4) 0.037(4) 0.016(4) 0.004(3) -0.008(3) -0.025(4)
C27 0.021(4) 0.029(4) 0.014(3) 0.000(3) -0.007(3) -0.011(3)
C28 0.022(4) 0.024(4) 0.026(4) -0.001(3) 0.011(3) -0.006(3)
C29 0.037(5) 0.017(4) 0.045(5) -0.005(4) 0.003(4) 0.006(3)
C30 0.030(4) 0.031(4) 0.041(5) -0.016(4) 0.009(4) -0.016(4)
C31 0.029(4) 0.017(4) 0.022(4) -0.004(3) 0.004(3) -0.015(3)
C32 0.044(5) 0.046(6) 0.031(5) -0.013(4) -0.005(4) 0.016(4)
C33 0.051(6) 0.047(6) 0.064(7) -0.022(5) -0.006(5) -0.023(5)

loop_
_atom_type_symbol
_atom_type_description
_atom_type_scat_dispersion_real
_atom_type_scat_dispersion_imag
_atom_type_scat_source
C C 0.0033 0.0016 'International Tables Vol C Tables 4.2.6.8 and 6.1.1.4'
H H 0.0000 0.0000 'International Tables Vol C Tables 4.2.6.8 and 6.1.1.4'
N N 0.0061 0.0033 'International Tables Vol C Tables 4.2.6.8 and 6.1.1.4'
O O 0.0106 0.0060 'International Tables Vol C Tables 4.2.6.8 and 6.1.1.4'
F F 0.0171 0.0103 'International Tables Vol C Tables 4.2.6.8 and 6.1.1.4'
S S 0.1246 0.1234 'International Tables Vol C Tables 4.2.6.8 and 6.1.1.4'
U U -9.6767 9.6646 'International Tables Vol C Tables 4.2.6.8 and 6.1.1.4'

loop_
_geom_angle_atom_site_label_1
_geom_angle_atom_site_label_2
_geom_angle_atom_site_label_3
_geom_angle
N1 U1 O1 109.16(19)
N1 U1 C13 130.8(2)
O1 U1 C13 82.11(18)
N1 U1 C4 91.0(2)
O1 U1 C4 83.48(18)
C13 U1 C4 138.2(2)
N1 U1 C14 103.6(2)
O1 U1 C14 75.95(18)
C13 U1 C14 30.80(19)
C4 U1 C14 157.7(2)
N1 U1 C2 95.3(2)
O1 U1 C2 128.03(19)
C13 U1 C2 115.3(2)
C4 U1 C2 50.1(2)
C14 U1 C2 142.1(2)
N1 U1 C3 75.8(2)
O1 U1 C3 112.91(19)
C13 U1 C3 145.1(2)
C4 U1 C3 30.1(2)
C14 U1 C3 170.9(2)
C2 U1 C3 30.6(2)
N1 U1 C5 120.9(2)
O1 U1 C5 78.52(18)
C13 U1 C5 108.1(2)
C4 U1 C5 30.2(2)
C14 U1 C5 133.8(2)
C2 U1 C5 49.8(2)
C3 U1 C5 49.8(2)
N1 U1 C12 119.4(2)
O1 U1 C12 112.35(17)
C13 U1 C12 30.51(19)
C4 U1 C12 135.15(19)
C14 U1 C12 49.98(19)
C2 U1 C12 92.1(2)
C3 U1 C12 122.2(2)
C5 U1 C12 109.2(2)
N1 U1 C15 80.6(2)
O1 U1 C15 101.65(18)
C13 U1 C15 50.3(2)
C4 U1 C15 171.2(2)
C14 U1 C15 30.1(2)
C2 U1 C15 127.7(2)
C3 U1 C15 142.9(2)
C5 U1 C15 157.5(2)
C12 U1 C15 49.5(2)
N1 U1 C1 124.0(2)
O1 U1 C1 104.52(18)
C13 U1 C1 96.7(2)
C4 U1 C1 49.98(19)
C14 U1 C1 127.5(2)
C2 U1 C1 30.1(2)
C3 U1 C1 50.02(19)
C5 U1 C1 30.2(2)
C12 U1 C1 85.2(2)
C15 U1 C1 133.7(2)
N1 U1 C11 89.6(2)
O1 U1 C11 125.67(18)
C13 U1 C11 50.3(2)
C4 U1 C11 148.62(19)
C14 U1 C11 49.9(2)
C2 U1 C11 98.7(2)
C3 U1 C11 121.1(2)
C5 U1 C11 134.4(2)
C12 U1 C11 30.0(2)
C15 U1 C11 30.0(2)
C1 U1 C11 105.4(2)
O3 S1 O2 118.1(3)
O3 S1 O1 113.1(3)
O2 S1 O1 113.2(3)
O3 S1 C21 103.8(3)
O2 S1 C21 104.4(3)
O1 S1 C21 101.9(3)
S1 O1 U1 160.4(3)
C22 N1 U1 168.3(5)
C2 C1 C5 107.2(6)
C2 C1 C6 127.8(7)
C5 C1 C6 123.8(7)
C2 C1 U1 73.4(4)
C5 C1 U1 74.1(4)
C6 C1 U1 127.5(5)
C1 C2 C3 108.4(6)
C1 C2 C7 125.8(7)
C3 C2 C7 125.6(7)
C1 C2 U1 76.5(4)
C3 C2 U1 74.8(4)
C7 C2 U1 119.6(5)
C4 C3 C2 107.4(6)
C4 C3 C8 125.3(7)
C2 C3 C8 126.5(7)
C4 C3 U1 74.1(4)
C2 C3 U1 74.6(4)
C8 C3 U1 124.8(5)
C3 C4 C5 108.8(6)
C3 C4 C9 124.2(6)
C5 C4 C9 126.7(7)
C3 C4 U1 75.8(4)
C5 C4 U1 76.4(4)
C9 C4 U1 119.0(4)
C4 C5 C1 108.0(6)
C4 C5 C10 125.9(7)
C1 C5 C10 125.9(7)
C4 C5 U1 73.4(4)
C1 C5 U1 75.7(4)
C10 C5 U1 121.2(5)
C12 C11 C15 107.6(6)
C12 C11 C16 124.9(6)
C15 C11 C16 126.5(6)
C12 C11 U1 74.3(4)
C15 C11 U1 74.4(4)
C16 C11 U1 126.0(4)
C11 C12 C13 108.4(6)
C11 C12 C17 123.1(6)
C13 C12 C17 127.5(6)
C11 C12 U1 75.7(4)
C13 C12 U1 71.9(3)
C17 C12 U1 127.6(4)
C14 C13 C12 107.5(6)
C14 C13 C18 127.5(6)
C12 C13 C18 124.9(6)
C14 C13 U1 76.0(4)
C12 C13 U1 77.6(4)
C18 C13 U1 112.2(5)
C15 C14 C13 108.1(6)
C15 C14 C19 123.9(6)
C13 C14 C19 127.8(6)
C15 C14 U1 76.5(4)
C13 C14 U1 73.2(4)
C19 C14 U1 120.8(4)
C14 C15 C11 108.4(6)
C14 C15 C20 125.1(6)
C11 C15 C20 126.2(6)
C14 C15 U1 73.4(4)
C11 C15 U1 75.6(4)
C20 C15 U1 122.3(5)
F3 C21 F2 107.9(6)
F3 C21 F1 108.6(6)
F2 C21 F1 107.4(6)
F3 C21 S1 111.5(5)
F2 C21 S1 109.9(5)
F1 C21 S1 111.4(5)
N1 C22 C23 121.7(6)
N1 C22 C27 118.6(6)
C23 C22 C27 119.7(6)
C24 C23 C22 118.3(7)
C24 C23 C28 119.5(6)
C22 C23 C28 122.1(6)
C25 C24 C23 122.4(7)
C24 C25 C26 118.8(7)
C27 C26 C25 122.5(7)
C26 C27 C22 118.3(7)
C26 C27 C31 121.1(6)
C22 C27 C31 120.5(6)
C23 C28 C30 111.4(6)
C23 C28 C29 112.7(6)
C30 C28 C29 108.3(6)
C32 C31 C27 110.2(6)
C32 C31 C33 110.9(7)
C27 C31 C33 114.5(6)

loop_
_geom_bond_atom_site_label_1
_geom_bond_atom_site_label_2
_geom_bond_distance
U1 N1 1.957(5)
U1 O1 2.378(4)
U1 C13 2.663(6)
U1 C4 2.695(7)
U1 C14 2.699(6)
U1 C2 2.714(7)
U1 C3 2.716(7)
U1 C5 2.734(7)
U1 C12 2.736(6)
U1 C15 2.739(7)
U1 C1 2.754(7)
U1 C11 2.753(6)
S1 O3 1.420(5)
S1 O2 1.422(5)
S1 O1 1.485(5)
S1 C21 1.838(7)
F1 C21 1.330(9)
F2 C21 1.323(8)
F3 C21 1.323(8)
N1 C22 1.416(8)
C1 C2 1.419(10)
C1 C5 1.430(10)
C1 C6 1.488(9)
C2 C3 1.433(10)
C2 C7 1.501(10)
C3 C4 1.407(9)
C3 C8 1.480(10)
C4 C5 1.416(9)
C4 C9 1.498(9)
C5 C10 1.497(10)
C11 C12 1.419(10)
C11 C15 1.422(9)
C11 C16 1.510(9)
C12 C13 1.422(9)
C12 C17 1.503(9)
C13 C14 1.425(9)
C13 C18 1.503(10)
C14 C15 1.413(9)
C14 C19 1.492(9)
C15 C20 1.495(9)
C22 C23 1.417(9)
C22 C27 1.428(9)
C23 C24 1.392(10)
C23 C28 1.516(10)
C24 C25 1.365(11)
C25 C26 1.390(10)
C26 C27 1.371(10)
C27 C31 1.510(10)
C28 C30 1.528(11)
C28 C29 1.542(10)
C31 C32 1.503(11)
C31 C33 1.519(11)
